data_2201907
loop_
_publ_author_name
'Ying Yan'
'Chuan-De Wu'
'Jiu-Hui Liu'
'Quan-Zheng Zhang'
'Can-Zhong Lu'

_publ_section_title
;
 Tetrakis[4-amino-<i>N</i>-(2-hydroxyethyl)pyridinium]
 hexacosaoxooctamolybdate
;
_journal_issue 3
_journal_name_full 'Acta Crystallographica Section E'
_journal_page_first m102
_journal_page_last m104
_journal_paper_doi 10.1107/S1600536803003155
_journal_volume 59
_journal_year 2003
_chemical_formula_moiety '(C7 H11 N2 O)4 [Mo8 O26]'
_chemical_formula_sum 'C28 H44 Mo8 N8 O30'
_chemical_formula_weight 1740.23
_chemical_name_systematic
;
 ?
;
_space_group_IT_number 14
_symmetry_cell_setting monoclinic
_symmetry_space_group_name_Hall '-P 2ybc'
_symmetry_space_group_name_H-M 'P 1 21/c 1'
_atom_sites_solution_hydrogens geom
_atom_sites_solution_primary direct
_atom_sites_solution_secondary difmap
_audit_creation_method SHELXL-97
_cell_angle_alpha 90.00
_cell_angle_beta 111.150(10)
_cell_angle_gamma 90.00
_cell_formula_units_Z 2
_cell_length_a 12.657(3)
_cell_length_b 13.816(3)
_cell_length_c 14.892(3)
_cell_measurement_reflns_used 4440
_cell_measurement_temperature 293(2)
_cell_measurement_theta_max 25.12
_cell_measurement_theta_min 2.08
_cell_volume 2428.7(9)
_computing_cell_refinement 'SMART and SAINT (Siemens, 1994)'
_computing_data_collection 'SMART (Siemens, 1996)'
_computing_data_reduction 'SMART and SAINT'
_computing_molecular_graphics SHELXL97
_computing_publication_material SHELXL97
_computing_structure_refinement 'SHELXL97 (Sheldrick, 1997)'
_computing_structure_solution 'SHELXS97 (Sheldrick, 1997)'
_diffrn_ambient_temperature 293(2)
_diffrn_measured_fraction_theta_full 0.987
_diffrn_measured_fraction_theta_max 0.987
_diffrn_measurement_device_type 'SMART CCD'
_diffrn_measurement_method '\f and \w scans'
_diffrn_radiation_monochromator graphite
_diffrn_radiation_source 'fine-focus sealed tube'
_diffrn_radiation_type MoK\a
_diffrn_radiation_wavelength 0.71073
_diffrn_reflns_av_R_equivalents 0.0244
_diffrn_reflns_av_sigmaI/netI 0.0314
_diffrn_reflns_limit_h_max 15
_diffrn_reflns_limit_h_min -4
_diffrn_reflns_limit_k_max 16
_diffrn_reflns_limit_k_min -14
_diffrn_reflns_limit_l_max 17
_diffrn_reflns_limit_l_min -17
_diffrn_reflns_number 7194
_diffrn_reflns_theta_full 25.12
_diffrn_reflns_theta_max 25.12
_diffrn_reflns_theta_min 2.08
_diffrn_standards_decay_% 0
_diffrn_standards_interval_count 0
_diffrn_standards_interval_time 0
_diffrn_standards_number 0
_exptl_absorpt_coefficient_mu 2.098
_exptl_absorpt_correction_T_max 0.568
_exptl_absorpt_correction_T_min 0.363
_exptl_absorpt_correction_type multi-scan
_exptl_absorpt_process_details '(SADABS; Sheldrick, 1996)'
_exptl_crystal_colour Colorless
_exptl_crystal_density_diffrn 2.380
_exptl_crystal_density_method 'not measured'
_exptl_crystal_description Prism
_exptl_crystal_F_000 1688
_exptl_crystal_size_max 0.47
_exptl_crystal_size_mid 0.38
_exptl_crystal_size_min 0.27
_refine_diff_density_max 1.102
_refine_diff_density_min -0.818
_refine_ls_extinction_coef 0.000240(10)
_refine_ls_extinction_expression Fc^*^=kFc[1+0.001xFc^2^\l^3^/sin(2\q)]^-1/4^
_refine_ls_extinction_method SHELXL
_refine_ls_goodness_of_fit_ref 1.092
_refine_ls_hydrogen_treatment constr
_refine_ls_matrix_type full
_refine_ls_number_parameters 335
_refine_ls_number_reflns 4280
_refine_ls_number_restraints 3
_refine_ls_restrained_S_all 1.127
_refine_ls_R_factor_all 0.0495
_refine_ls_R_factor_gt 0.0372
_refine_ls_shift/su_max 0.000
_refine_ls_shift/su_mean 0.000
_refine_ls_structure_factor_coef Fsqd
_refine_ls_weighting_details 'calc w = 1/[\s^2^(Fo^2^)+(0.0471P)^2^+9.0016P] where P = (Fo^2^+2Fc^2^)/3'
_refine_ls_weighting_scheme calc
_refine_ls_wR_factor_gt 0.0917
_refine_ls_wR_factor_ref 0.1035
_reflns_number_gt 3561
_reflns_number_total 4280
_reflns_threshold_expression I>2\s(I)
_cod_data_source_file cm6029.cif
_cod_data_source_block I
_cod_original_cell_volume 2428.8(9)
_cod_original_sg_symbol_H-M 'P 21/c'
_cod_database_code 2201907
_cod_database_fobs_code 2201907

loop_
_symmetry_equiv_pos_as_xyz
'x, y, z'
'-x, y+1/2, -z+1/2'
'-x, -y, -z'
'x, -y-1/2, z-1/2'

loop_
_atom_site_label
_atom_site_fract_x
_atom_site_fract_y
_atom_site_fract_z
_atom_site_U_iso_or_equiv
_atom_site_adp_type
_atom_site_calc_flag
_atom_site_refinement_flags
_atom_site_occupancy
_atom_site_disorder_assembly
_atom_site_disorder_group
_atom_site_type_symbol
Mo1 1.01296(4) 0.87781(4) -0.65165(3) 0.02796(15) Uani d . 1 . . Mo
Mo2 1.21918(4) 0.91046(4) -0.42635(4) 0.02803(15) Uani d . 1 . . Mo
Mo3 0.75292(4) 0.86928(4) -0.65751(4) 0.03127(16) Uani d . 1 . . Mo
Mo4 0.96264(4) 0.90512(3) -0.43275(3) 0.02434(15) Uani d . 1 . . Mo
O1 0.8783(3) 1.0199(3) -0.4206(3) 0.0277(8) Uani d . 1 . . O
O2 0.8859(3) 0.8008(3) -0.6575(3) 0.0332(9) Uani d . 1 . . O
O3 1.0689(3) 0.8454(3) -0.4835(3) 0.0287(8) Uani d . 1 . . O
O4 1.3006(3) 1.0291(3) -0.4027(3) 0.0354(9) Uani d . 1 . . O
O5 1.2951(3) 0.8442(3) -0.4787(3) 0.0385(10) Uani d . 1 . . O
O6 1.1070(4) 0.7930(3) -0.6557(3) 0.0443(11) Uani d . 1 . . O
O7 0.7084(4) 0.9123(4) -0.7719(3) 0.0482(12) Uani d . 1 . . O
O8 0.9114(3) 0.9802(3) -0.5890(3) 0.0259(8) Uani d . 1 . . O
O9 0.8438(3) 0.8342(3) -0.4962(3) 0.0320(9) Uani d . 1 . . O
O10 1.2578(4) 0.8629(3) -0.3135(3) 0.0373(10) Uani d . 1 . . O
O11 0.6620(4) 0.7771(3) -0.6609(3) 0.0430(11) Uani d . 1 . . O
O12 1.0068(4) 0.8625(3) -0.3190(3) 0.0344(9) Uani d . 1 . . O
O13 0.9690(4) 0.9323(3) -0.7620(3) 0.0394(10) Uani d . 1 . . O
O14 1.5970(8) 0.7425(5) -0.5026(6) 0.118(3) Uani d D 1 . . O
H14B 1.6163 0.7484 -0.5493 0.178 Uiso calc R 1 . . H
O15 1.4365(5) 0.6248(4) -0.4869(4) 0.0593(14) Uani d . 1 . . O
H15A 1.4853 0.6605 -0.4928 0.089 Uiso calc R 1 . . H
N1 1.6294(6) 0.9376(5) -0.3288(5) 0.0631(19) Uani d D 1 . . N
N2 1.6046(5) 1.1852(4) -0.1846(5) 0.0525(15) Uani d . 1 . . N
H2A 1.5730 1.1831 -0.1422 0.063 Uiso calc R 1 . . H
H2B 1.6337 1.2383 -0.1947 0.063 Uiso calc R 1 . . H
N3 1.2055(4) 0.5492(4) -0.5325(4) 0.0359(12) Uani d . 1 . . N
N4 1.0890(5) 0.4169(4) -0.3387(4) 0.0457(14) Uani d . 1 . . N
H4A 1.0630 0.4505 -0.3026 0.055 Uiso calc R 1 . . H
H4B 1.0917 0.3549 -0.3339 0.055 Uiso calc R 1 . . H
C1 1.5737(8) 0.8348(8) -0.4729(7) 0.090(3) Uani d D 1 . . C
H1A 1.4953 0.8392 -0.4779 0.108 Uiso calc R 1 . . H
H1B 1.5884 0.8854 -0.5121 0.108 Uiso calc R 1 . . H
C2 1.6523(8) 0.8442(8) -0.3696(6) 0.081(3) Uani d D 1 . . C
H2C 1.6408 0.7903 -0.3324 0.097 Uiso calc R 1 . . H
H2D 1.7303 0.8427 -0.3661 0.097 Uiso calc R 1 . . H
C3 1.6708(7) 1.0226(7) -0.3459(6) 0.066(2) Uani d . 1 . . C
H3A 1.7077 1.0238 -0.3898 0.079 Uiso calc R 1 . . H
C4 1.6615(6) 1.1060(6) -0.3025(5) 0.0514(19) Uani d . 1 . . C
H4C 1.6901 1.1632 -0.3175 0.062 Uiso calc R 1 . . H
C5 1.6082(5) 1.1060(5) -0.2344(5) 0.0381(14) Uani d . 1 . . C
C6 1.5616(5) 1.0179(5) -0.2200(5) 0.0441(16) Uani d . 1 . . C
H6A 1.5222 1.0151 -0.1781 0.053 Uiso calc R 1 . . H
C7 1.5734(7) 0.9373(6) -0.2663(6) 0.0541(19) Uani d . 1 . . C
H7A 1.5422 0.8797 -0.2551 0.065 Uiso calc R 1 . . H
C8 1.3738(6) 0.5828(6) -0.5765(5) 0.0482(17) Uani d . 1 . . C
H8A 1.3908 0.5142 -0.5742 0.058 Uiso calc R 1 . . H
H8B 1.3970 0.6118 -0.6258 0.058 Uiso calc R 1 . . H
C9 1.2490(6) 0.5958(5) -0.6035(5) 0.0471(17) Uani d . 1 . . C
H9A 1.2103 0.5680 -0.6667 0.056 Uiso calc R 1 . . H
H9B 1.2317 0.6644 -0.6073 0.056 Uiso calc R 1 . . H
C10 1.2059(6) 0.4513(4) -0.5250(5) 0.0385(14) Uani d . 1 . . C
H10A 1.2334 0.4141 -0.5638 0.046 Uiso calc R 1 . . H
C11 1.1674(6) 0.4070(5) -0.4624(5) 0.0412(15) Uani d . 1 . . C
H11A 1.1683 0.3398 -0.4590 0.049 Uiso calc R 1 . . H
C12 1.1253(5) 0.4610(5) -0.4017(4) 0.0339(13) Uani d . 1 . . C
C13 1.1234(5) 0.5626(5) -0.4133(4) 0.0343(13) Uani d . 1 . . C
H13A 1.0950 0.6016 -0.3764 0.041 Uiso calc R 1 . . H
C14 1.1627(5) 0.6032(4) -0.4775(4) 0.0351(14) Uani d . 1 . . C
H14A 1.1604 0.6702 -0.4842 0.042 Uiso calc R 1 . . H

loop_
_atom_site_aniso_label
_atom_site_aniso_U_11
_atom_site_aniso_U_22
_atom_site_aniso_U_33
_atom_site_aniso_U_12
_atom_site_aniso_U_13
_atom_site_aniso_U_23
Mo1 0.0334(3) 0.0255(3) 0.0292(3) 0.0013(2) 0.0164(2) -0.00157(19)
Mo2 0.0276(3) 0.0262(3) 0.0327(3) 0.0048(2) 0.0138(2) 0.0022(2)
Mo3 0.0325(3) 0.0291(3) 0.0328(3) -0.0007(2) 0.0125(2) 0.0007(2)
Mo4 0.0286(3) 0.0215(3) 0.0272(3) 0.00185(19) 0.0153(2) 0.00257(18)
O1 0.029(2) 0.027(2) 0.031(2) -0.0018(17) 0.0167(16) -0.0005(16)
O2 0.044(2) 0.023(2) 0.035(2) -0.0040(18) 0.0168(19) -0.0018(17)
O3 0.033(2) 0.025(2) 0.030(2) 0.0023(17) 0.0138(17) 0.0015(16)
O4 0.025(2) 0.037(2) 0.046(2) 0.0013(18) 0.0151(18) 0.0001(19)
O5 0.033(2) 0.037(2) 0.050(3) 0.0073(19) 0.022(2) 0.002(2)
O6 0.049(3) 0.037(2) 0.052(3) 0.010(2) 0.023(2) -0.007(2)
O7 0.050(3) 0.050(3) 0.042(3) 0.005(2) 0.013(2) 0.005(2)
O8 0.0270(19) 0.025(2) 0.0287(19) 0.0032(16) 0.0135(15) 0.0024(16)
O9 0.033(2) 0.030(2) 0.037(2) -0.0014(18) 0.0164(18) 0.0015(18)
O10 0.040(2) 0.036(2) 0.037(2) 0.0035(19) 0.0157(19) 0.0026(19)
O11 0.040(2) 0.038(3) 0.049(3) -0.010(2) 0.014(2) -0.003(2)
O12 0.043(2) 0.031(2) 0.033(2) 0.0004(18) 0.0191(19) 0.0066(17)
O13 0.047(3) 0.041(3) 0.035(2) -0.003(2) 0.020(2) 0.0010(19)
O14 0.188(8) 0.081(5) 0.156(7) -0.076(5) 0.147(7) -0.064(5)
O15 0.060(3) 0.072(4) 0.054(3) -0.012(3) 0.030(3) -0.007(3)
N1 0.072(5) 0.064(4) 0.075(5) -0.012(4) 0.053(4) -0.017(4)
N2 0.050(4) 0.045(4) 0.065(4) -0.005(3) 0.024(3) -0.004(3)
N3 0.034(3) 0.034(3) 0.040(3) 0.001(2) 0.014(2) 0.003(2)
N4 0.059(4) 0.034(3) 0.052(3) -0.002(3) 0.030(3) -0.001(3)
C1 0.056(5) 0.128(10) 0.089(7) -0.018(6) 0.030(5) 0.028(7)
C2 0.067(6) 0.104(8) 0.069(6) 0.003(6) 0.020(5) 0.012(6)
C3 0.063(5) 0.086(7) 0.067(5) -0.004(5) 0.045(4) 0.006(5)
C4 0.051(4) 0.059(5) 0.049(4) -0.016(4) 0.024(3) 0.010(4)
C5 0.033(3) 0.043(4) 0.035(3) 0.000(3) 0.009(3) 0.008(3)
C6 0.040(4) 0.050(4) 0.050(4) -0.001(3) 0.025(3) 0.006(3)
C7 0.065(5) 0.045(4) 0.070(5) -0.012(4) 0.045(4) 0.002(4)
C8 0.055(4) 0.050(4) 0.046(4) -0.001(3) 0.026(3) -0.001(3)
C9 0.053(4) 0.049(4) 0.045(4) 0.009(3) 0.025(3) 0.012(3)
C10 0.047(4) 0.030(3) 0.041(3) 0.003(3) 0.019(3) -0.006(3)
C11 0.045(4) 0.031(3) 0.049(4) 0.001(3) 0.019(3) -0.001(3)
C12 0.027(3) 0.036(3) 0.038(3) -0.001(3) 0.011(3) -0.003(3)
C13 0.029(3) 0.037(3) 0.037(3) 0.001(3) 0.013(3) -0.006(3)
C14 0.034(3) 0.028(3) 0.042(3) 0.007(3) 0.012(3) -0.004(3)

loop_
_atom_type_symbol
_atom_type_description
_atom_type_scat_dispersion_real
_atom_type_scat_dispersion_imag
_atom_type_scat_source
C C 0.0033 0.0016 'International Tables Vol C Tables 4.2.6.8 and 6.1.1.4'
H H 0.0000 0.0000 'International Tables Vol C Tables 4.2.6.8 and 6.1.1.4'
N N 0.0061 0.0033 'International Tables Vol C Tables 4.2.6.8 and 6.1.1.4'
Mo Mo -1.6832 0.6857 'International Tables Vol C Tables 4.2.6.8 and 6.1.1.4'
O O 0.0106 0.0060 'International Tables Vol C Tables 4.2.6.8 and 6.1.1.4'

loop_
_geom_angle_atom_site_label_1
_geom_angle_atom_site_label_2
_geom_angle_atom_site_label_3
_geom_angle_site_symmetry_1
_geom_angle_site_symmetry_3
_geom_angle
_geom_angle_publ_flag
O6 Mo1 O13 . . 105.2(2) yes
O6 Mo1 O2 . . 101.9(2) yes
O13 Mo1 O2 . . 103.0(2) yes
O6 Mo1 O1 . 3_774 98.8(2) yes
O13 Mo1 O1 . 3_774 97.4(2) yes
O2 Mo1 O1 . 3_774 145.9(2) yes
O6 Mo1 O8 . . 159.7(2) yes
O13 Mo1 O8 . . 94.7(2) yes
O2 Mo1 O8 . . 77.2(2) yes
O1 Mo1 O8 3_774 . 74.10(10) yes
O6 Mo1 O3 . . 87.8(2) yes
O13 Mo1 O3 . . 164.3(2) yes
O2 Mo1 O3 . . 82.5(2) yes
O1 Mo1 O3 3_774 . 71.40(10) yes
O8 Mo1 O3 . . 72.00(10) yes
O10 Mo2 O5 . . 103.6(2) yes
O10 Mo2 O4 . . 101.9(2) yes
O5 Mo2 O4 . . 101.0(2) yes
O10 Mo2 O3 . . 97.9(2) yes
O5 Mo2 O3 . . 99.8(2) yes
O4 Mo2 O3 . . 146.9(2) yes
O10 Mo2 O8 . 3_774 96.6(2) yes
O5 Mo2 O8 . 3_774 159.6(2) yes
O4 Mo2 O8 . 3_774 77.1(2) yes
O3 Mo2 O8 . 3_774 74.4(2) yes
O10 Mo2 O1 . 3_774 166.0(2) yes
O5 Mo2 O1 . 3_774 87.8(2) yes
O4 Mo2 O1 . 3_774 83.5(2) yes
O3 Mo2 O1 . 3_774 71.80(10) yes
O8 Mo2 O1 3_774 3_774 71.80(10) yes
O10 Mo2 Mo4 . . 87.0(2) no
O5 Mo2 Mo4 . . 134.7(2) no
O4 Mo2 Mo4 . . 120.00(10) no
O3 Mo2 Mo4 . . 34.90(10) no
O8 Mo2 Mo4 3_774 . 42.90(10) no
O1 Mo2 Mo4 3_774 . 79.11(9) no
O7 Mo3 O11 . . 104.8(2) yes
O7 Mo3 O4 . 3_774 99.7(2) yes
O11 Mo3 O4 . 3_774 102.3(2) yes
O7 Mo3 O2 . . 98.4(2) yes
O11 Mo3 O2 . . 102.3(2) yes
O4 Mo3 O2 3_774 . 144.5(2) yes
O7 Mo3 O9 . . 168.0(2) yes
O11 Mo3 O9 . . 87.2(2) yes
O4 Mo3 O9 3_774 . 78.2(2) yes
O2 Mo3 O9 . . 77.9(2) yes
O7 Mo3 O8 . . 97.2(2) yes
O11 Mo3 O8 . . 158.0(2) yes
O4 Mo3 O8 3_774 . 73.8(2) yes
O2 Mo3 O8 . . 73.9(2) yes
O9 Mo3 O8 . . 70.80(10) yes
O12 Mo4 O9 . . 104.7(2) yes
O12 Mo4 O3 . . 102.5(2) yes
O9 Mo4 O3 . . 97.6(2) yes
O12 Mo4 O1 . . 100.6(2) yes
O9 Mo4 O1 . . 96.4(2) yes
O3 Mo4 O1 . . 148.8(2) yes
O12 Mo4 O8 . 3_774 98.3(2) yes
O9 Mo4 O8 . 3_774 156.9(2) yes
O3 Mo4 O8 . 3_774 78.2(2) yes
O1 Mo4 O8 . 3_774 78.0(2) yes
O12 Mo4 O8 . . 174.2(2) yes
O9 Mo4 O8 . . 80.9(2) yes
O3 Mo4 O8 . . 77.90(10) yes
O1 Mo4 O8 . . 77.00(10) yes
O8 Mo4 O8 3_774 . 76.10(10) yes
O12 Mo4 Mo2 . . 90.76(14) no
O9 Mo4 Mo2 . . 133.45(13) no
O3 Mo4 Mo2 . . 35.88(11) no
O1 Mo4 Mo2 . . 123.91(11) no
O8 Mo4 Mo2 3_774 . 45.96(9) no
O8 Mo4 Mo2 . . 86.32(8) no
Mo4 O1 Mo1 . 3_774 109.30(18) no
Mo4 O1 Mo2 . 3_774 110.65(16) no
Mo1 O1 Mo2 3_774 3_774 104.45(16) no
Mo1 O2 Mo3 . . 116.6(2) no
Mo4 O3 Mo2 . . 109.21(18) no
Mo4 O3 Mo1 . . 110.03(17) no
Mo2 O3 Mo1 . . 103.87(16) no
Mo2 O4 Mo3 . 3_774 117.3(2) no
Mo4 O8 Mo2 3_774 3_774 91.18(14) no
Mo4 O8 Mo1 3_774 . 91.25(13) no
Mo2 O8 Mo1 3_774 . 163.29(18) no
Mo4 O8 Mo4 3_774 . 103.92(14) no
Mo2 O8 Mo4 3_774 . 97.95(13) no
Mo1 O8 Mo4 . . 97.50(13) no
Mo4 O8 Mo3 3_774 . 164.51(18) no
Mo2 O8 Mo3 3_774 . 86.68(12) no
Mo1 O8 Mo3 . . 86.57(12) no
Mo4 O8 Mo3 . . 91.58(12) no
Mo4 O9 Mo3 . . 116.78(19) no
C1 O14 H14B . . 109.5 no
C8 O15 H15A . . 109.5 no
C3 N1 C7 . . 117.8(7) no
C3 N1 C2 . . 121.9(7) no
C7 N1 C2 . . 120.1(7) no
C5 N2 H2A . . 120.0 no
C5 N2 H2B . . 120.0 no
H2A N2 H2B . . 120.0 no
C14 N3 C10 . . 119.2(6) no
C14 N3 C9 . . 121.1(5) no
C10 N3 C9 . . 119.6(6) no
C12 N4 H4A . . 120.0 no
C12 N4 H4B . . 120.0 no
H4A N4 H4B . . 120.0 no
O14 C1 C2 . . 105.1(9) no
O14 C1 H1A . . 110.7 no
C2 C1 H1A . . 110.7 no
O14 C1 H1B . . 110.7 no
C2 C1 H1B . . 110.7 no
H1A C1 H1B . . 108.8 no
N1 C2 C1 . . 109.6(8) no
N1 C2 H2C . . 109.8 no
C1 C2 H2C . . 109.8 no
N1 C2 H2D . . 109.8 no
C1 C2 H2D . . 109.8 no
H2C C2 H2D . . 108.2 no
C4 C3 N1 . . 123.1(7) no
C4 C3 H3A . . 118.4 no
N1 C3 H3A . . 118.4 no
C3 C4 C5 . . 119.7(7) no
C3 C4 H4C . . 120.2 no
C5 C4 H4C . . 120.2 no
N2 C5 C6 . . 121.8(6) no
N2 C5 C4 . . 121.6(7) no
C6 C5 C4 . . 116.6(7) no
C7 C6 C5 . . 120.6(6) no
C7 C6 H6A . . 119.7 no
C5 C6 H6A . . 119.7 no
C6 C7 N1 . . 122.1(7) no
C6 C7 H7A . . 119.0 no
N1 C7 H7A . . 119.0 no
O15 C8 C9 . . 112.6(6) no
O15 C8 H8A . . 109.1 no
C9 C8 H8A . . 109.1 no
O15 C8 H8B . . 109.1 no
C9 C8 H8B . . 109.1 no
H8A C8 H8B . . 107.8 no
C8 C9 N3 . . 112.3(6) no
C8 C9 H9A . . 109.1 no
N3 C9 H9A . . 109.1 no
C8 C9 H9B . . 109.1 no
N3 C9 H9B . . 109.1 no
H9A C9 H9B . . 107.9 no
C11 C10 N3 . . 121.3(6) no
C11 C10 H10A . . 119.4 no
N3 C10 H10A . . 119.4 no
C10 C11 C12 . . 121.0(6) no
C10 C11 H11A . . 119.5 no
C12 C11 H11A . . 119.5 no
N4 C12 C13 . . 123.0(6) no
N4 C12 C11 . . 120.9(6) no
C13 C12 C11 . . 116.1(6) no
C14 C13 C12 . . 120.3(6) no
C14 C13 H13A . . 119.8 no
C12 C13 H13A . . 119.8 no
C13 C14 N3 . . 121.9(6) no
C13 C14 H14A . . 119.0 no
N3 C14 H14A . . 119.0 no

loop_
_geom_bond_atom_site_label_1
_geom_bond_atom_site_label_2
_geom_bond_site_symmetry_2
_geom_bond_distance
_geom_bond_publ_flag
Mo1 O6 . 1.687(4) yes
Mo1 O13 . 1.708(4) yes
Mo1 O2 . 1.904(4) yes
Mo1 O1 3_774 1.996(4) yes
Mo1 O8 . 2.321(4) yes
Mo1 O3 . 2.386(4) yes
Mo2 O10 . 1.704(4) yes
Mo2 O5 . 1.706(4) yes
Mo2 O4 . 1.901(4) yes
Mo2 O3 . 1.995(4) yes
Mo2 O8 3_774 2.311(4) yes
Mo2 O1 3_774 2.369(4) yes
Mo2 Mo4 . 3.2145(9) no
Mo3 O7 . 1.696(5) yes
Mo3 O11 . 1.705(4) yes
Mo3 O4 3_774 1.916(4) yes
Mo3 O2 . 1.931(4) yes
Mo3 O9 . 2.309(4) yes
Mo3 O8 . 2.437(4) yes
Mo4 O12 . 1.687(4) yes
Mo4 O9 . 1.758(4) yes
Mo4 O3 . 1.948(4) yes
Mo4 O1 . 1.956(4) yes
Mo4 O8 3_774 2.187(4) yes
Mo4 O8 . 2.413(4) yes
O1 Mo1 3_774 1.996(4) no
O1 Mo2 3_774 2.369(4) no
O4 Mo3 3_774 1.916(4) no
O8 Mo4 3_774 2.187(4) no
O8 Mo2 3_774 2.311(4) no
O14 C1 . 1.416(11) no
O14 H14B . 0.8200 no
O15 C8 . 1.409(8) no
O15 H15A . 0.8200 no
N1 C3 . 1.349(11) no
N1 C7 . 1.358(9) no
N1 C2 . 1.499(11) no
N2 C5 . 1.332(9) no
N2 H2A . 0.8600 no
N2 H2B . 0.8600 no
N3 C14 . 1.357(8) no
N3 C10 . 1.358(8) no
N3 C9 . 1.502(8) no
N4 C12 . 1.333(8) no
N4 H4A . 0.8600 no
N4 H4B . 0.8600 no
C1 C2 . 1.505(11) no
C1 H1A . 0.9700 no
C1 H1B . 0.9700 no
C2 H2C . 0.9700 no
C2 H2D . 0.9700 no
C3 C4 . 1.346(12) no
C3 H3A . 0.9300 no
C4 C5 . 1.405(9) no
C4 H4C . 0.9300 no
C5 C6 . 1.403(9) no
C6 C7 . 1.344(10) no
C6 H6A . 0.9300 no
C7 H7A . 0.9300 no
C8 C9 . 1.493(10) no
C8 H8A . 0.9700 no
C8 H8B . 0.9700 no
C9 H9A . 0.9700 no
C9 H9B . 0.9700 no
C10 C11 . 1.345(9) no
C10 H10A . 0.9300 no
C11 C12 . 1.416(9) no
C11 H11A . 0.9300 no
C12 C13 . 1.413(9) no
C13 C14 . 1.349(9) no
C13 H13A . 0.9300 no
C14 H14A . 0.9300 no

loop_
_geom_hbond_atom_site_label_D
_geom_hbond_atom_site_label_H
_geom_hbond_atom_site_label_A
_geom_hbond_site_symmetry_A
_geom_hbond_distance_DH
_geom_hbond_distance_HA
_geom_hbond_distance_DA
_geom_hbond_angle_DHA
O14 H14B O11 1_655 0.82 1.99 2.804(8) 174.3
O15 H15A O14 . 0.82 1.86 2.677(8) 178.3
N2 H2A O15 2_854 0.86 2.13 2.905(8) 150.2
N2 H2B O10 2_854 0.86 2.18 3.017(7) 165.4
N4 H4A O13 4_576 0.86 2.22 3.033(7) 158.2
N4 H4B O2 3_764 0.86 2.18 3.028(7) 169.0
